data_7204022
loop_
_publ_author_name
'Iwamatsu, Masaki'
'Kominami, Tsuyoshi'
'Ueda, Kazumasa'
'Sugimoto, Toyonari'
'Tada, Toshiji'
'Nishimura, Kei-ichiro'
'Adachi, Tomohiro'
'Fujita, Hideo'
'Guo, Fangzhun'
'Yokogawa, Shoichi'
'Yoshino, Harukazu'
'Murata, Keizo'
'Shiro, Motoo'

_publ_section_title
;
 Crystal structures, and electrical conduction and magnetic properties
 in CuCl4 salts of dimethylthio- and
 ethylenedithio-tetrathiafulvalenothioquinone-1,3-dithiolemethides
;
_journal_issue 2
_journal_name_full 'Journal of Materials Chemistry'
_journal_page_first 385
_journal_paper_doi 10.1039/b006173p
_journal_volume 11
_journal_year 2001
_chemical_formula_sum 'C35 H18 Cl4 Cu S31'
_chemical_formula_weight 1637.75
_space_group_IT_number 15
_symmetry_cell_setting monoclinic
_symmetry_space_group_name_Hall '-C 2yc'
_symmetry_space_group_name_H-M 'C 1 2/c 1'
_cell_angle_alpha 90
_cell_angle_beta 95.38(1)
_cell_angle_gamma 90
_cell_formula_units_Z 4
_cell_length_a 33.851(4)
_cell_length_b 10.79(1)
_cell_length_c 16.474(3)
_cell_measurement_reflns_used 20
_cell_measurement_temperature 293.2
_cell_measurement_theta_max 27.5
_cell_measurement_theta_min 2.5
_cell_volume 5991(6)
_computing_cell_refinement PROCESS
_computing_data_collection PROCESS
_computing_data_reduction 'teXsan Ver. 1.10'
_computing_molecular_graphics 'teXsan Ver. 1.10'
_computing_publication_material 'teXsan Ver. 1.10'
_computing_structure_refinement 'teXsan Ver. 1.10'
_computing_structure_solution SIR92
_diffrn_ambient_temperature 293.2
_diffrn_measurement_device_type 'Rigaku AFC5R'
_diffrn_measurement_method \w-2\q
_diffrn_radiation_monochromator graphite
_diffrn_radiation_source 'Rigaku rotating anode'
_diffrn_radiation_type 'Mo K\a'
_diffrn_radiation_wavelength 0.7107
_diffrn_reflns_av_R_equivalents 0.103
_diffrn_reflns_av_sigmaI/netI 0.238
_diffrn_reflns_limit_h_max 47
_diffrn_reflns_limit_h_min 0
_diffrn_reflns_limit_k_max 15
_diffrn_reflns_limit_k_min 0
_diffrn_reflns_limit_l_max 23
_diffrn_reflns_limit_l_min -23
_diffrn_reflns_number 8844
_diffrn_reflns_reduction_process 'Lp corrections applied'
_diffrn_reflns_theta_full 30.02
_diffrn_reflns_theta_max 30.02
_diffrn_reflns_theta_min 2.61
_diffrn_standards_decay_% -3.45
_diffrn_standards_interval_count 150
_diffrn_standards_interval_time 'not measured'
_diffrn_standards_number 3
_exptl_absorpt_coefficient_mu 1.656
_exptl_absorpt_correction_T_max 0.999
_exptl_absorpt_correction_T_min 0.886
_exptl_absorpt_correction_type none
_exptl_crystal_colour black
_exptl_crystal_density_diffrn 1.816
_exptl_crystal_density_method 'not measured'
_exptl_crystal_description prism
_exptl_crystal_F_000 3284.00
_exptl_crystal_size_max 0.100
_exptl_crystal_size_mid 0.050
_exptl_crystal_size_min 0.040
_refine_diff_density_max 2.00
_refine_diff_density_min -2.00
_refine_ls_extinction_method none
_refine_ls_goodness_of_fit_all 1.186
_refine_ls_goodness_of_fit_ref 1.186
_refine_ls_hydrogen_treatment noref
_refine_ls_matrix_type full
_refine_ls_number_parameters 232
_refine_ls_number_reflns 8706
_refine_ls_R_factor_all 0.2339
_refine_ls_R_factor_gt 0.0936
_refine_ls_shift/su_max 0.0280
_refine_ls_shift/su_mean 0.0010
_refine_ls_structure_factor_coef Fsqd
_refine_ls_weighting_details 'w = 1/[\s^2^(Fo^2^) + (0.00270(Max(Fo^2^,0) + 2Fc^2^)/3)^2^]'
_refine_ls_weighting_scheme calc
_refine_ls_wR_factor_all 0.2313
_refine_ls_wR_factor_ref 0.2313
_reflns_number_gt 2486
_reflns_number_total 8711
_reflns_threshold_expression F^2^>2.0\s(F^2^)
_cod_data_source_file b006173p.txt
_cod_data_source_block (2)3CuCl4-293
_cod_original_cell_volume 5988(7)
_cod_original_sg_symbol_H-M 'C 2/c'
_cod_database_code 7204022

loop_
_symmetry_equiv_pos_as_xyz
x,y,z
-x,y,1/2-z
-x,-y,-z
x,-y,1/2+z
1/2+x,1/2+y,z
1/2-x,1/2+y,1/2-z
1/2-x,1/2-y,-z
1/2+x,1/2-y,1/2+z

loop_
_atom_site_label
_atom_site_type_symbol
_atom_site_fract_x
_atom_site_fract_y
_atom_site_fract_z
_atom_site_U_iso_or_equiv
_atom_site_adp_type
_atom_site_occupancy
_atom_site_calc_flag
_atom_site_refinement_flags
_atom_site_disorder_assembly
_atom_site_disorder_group
Cu1 Cu 0.0000 0.4023(1) 0.7500 0.0525(4) Uani 1.00 d S . .
Cl1 Cl 0.06017(7) 0.4875(3) 0.7510(1) 0.0804(8) Uani 1.00 d . . .
Cl2 Cl -0.00709(7) 0.3054(3) 0.6291(1) 0.0888(9) Uani 1.00 d . . .
S1 S 0.08912(6) 0.1090(3) 0.6209(1) 0.0709(8) Uani 1.00 d . . .
S2 S 0.15234(7) 0.0804(3) 0.7972(1) 0.0745(8) Uani 1.00 d . . .
S3 S 0.16181(6) 0.0992(2) 0.5375(1) 0.0548(6) Uani 1.00 d . . .
S4 S 0.21602(6) 0.0690(2) 0.6852(1) 0.0530(6) Uani 1.00 d . . .
S5 S 0.23512(6) 0.0857(2) 0.4280(1) 0.0540(6) Uani 1.00 d . . .
S6 S 0.28974(6) 0.0491(2) 0.5741(1) 0.0489(6) Uani 1.00 d . . .
S7 S 0.29733(7) 0.0929(2) 0.3152(1) 0.0605(7) Uani 1.00 d . . .
S8 S 0.37971(6) 0.0677(2) 0.4021(1) 0.0572(7) Uani 1.00 d . . .
S9 S 0.37931(6) 0.0186(2) 0.5746(1) 0.0612(7) Uani 1.00 d . . .
S21 S 0.24546(7) -0.2519(2) 0.6309(1) 0.0568(7) Uani 1.00 d . . .
S22 S 0.18594(7) -0.2319(2) 0.4913(1) 0.0616(7) Uani 1.00 d . . .
S23 S 0.18853(7) -0.2473(2) 0.7555(1) 0.0626(7) Uani 1.00 d . . .
S24 S 0.3969(1) -0.2535(5) 0.3129(3) 0.062(1) Uiso 0.50 d P . .
S25 S 0.1210(1) -0.2326(4) 0.5842(2) 0.070(1) Uiso 0.50 d P . .
S26 S 0.4064(1) -0.2877(5) 0.4865(3) 0.071(2) Uani 0.50 d P . .
S27 S 0.0436 0.2259 0.3132 0.0760 Uiso 0.50 d P . .
S28 S 0.0878 0.0825 0.4574 0.0760 Uiso 0.50 d P . .
S29 S 0.0070 -0.0336 0.4822 0.0760 Uiso 0.50 d P . .
S30 S 0.0508 0.0270 0.3300 0.0760 Uiso 0.50 d P . .
C1 C 0.0780(3) 0.1339(10) 0.7240(6) 0.093(3) Uiso 1.00 d . . .
C2 C 0.1110(3) 0.1856(10) 0.7818(6) 0.089(3) Uiso 1.00 d . . .
C3 C 0.1405(2) 0.0938(7) 0.6296(4) 0.049(2) Uiso 1.00 d . . .
C4 C 0.1658(2) 0.0776(7) 0.6970(5) 0.052(2) Uiso 1.00 d . . .
C5 C 0.2103(2) 0.0755(7) 0.5820(4) 0.044(2) Uiso 1.00 d . . .
C6 C 0.2410(2) 0.0694(7) 0.5330(4) 0.045(2) Uiso 1.00 d . . .
C7 C 0.2857(2) 0.0778(7) 0.4079(4) 0.039(2) Uiso 1.00 d . . .
C8 C 0.3114(2) 0.0600(7) 0.4815(4) 0.046(2) Uiso 1.00 d . . .
C9 C 0.3521(2) 0.0512(7) 0.4831(4) 0.045(2) Uiso 1.00 d . . .
C10 C 0.4251(3) 0.0460(8) 0.4569(5) 0.071(3) Uiso 1.00 d . . .
C11 C 0.4247(3) 0.0244(9) 0.5345(5) 0.069(3) Uiso 1.00 d . . .
C21 C 0.2358(2) -0.2459(8) 0.5250(5) 0.060(2) Uiso 1.00 d . . .
C22 C 0.1681(2) -0.2380(7) 0.5894(4) 0.048(2) Uiso 1.00 d . . .
C23 C 0.1974(2) -0.2441(8) 0.6533(5) 0.065(2) Uiso 1.00 d . . .
C24 C 0.3790 -0.2674 0.4158 0.0699 Uiso 0.50 d P . .
C25 C 0.1119(6) -0.215(2) 0.693(1) 0.0622 Uiso 0.50 d P . .
C26 C 0.1421(5) -0.301(2) 0.7454(10) 0.057(5) Uiso 0.50 d P . .
C27 C 0.4511(6) -0.275(2) 0.440(1) 0.095(7) Uiso 0.50 d P . .
C28 C 0.4422(7) -0.257(2) 0.356(1) 0.108(7) Uiso 0.50 d P . .
C29 C 0.0657 0.1542 0.3853 0.0760 Uiso 0.50 d P . .
C30 C 0.0289 -0.0033 0.4061 0.0760 Uiso 0.50 d P . .
H1 H 0.0698 0.0577 0.7447 0.1084 Uiso 1.00 calc . . .
H2 H 0.0567 0.1922 0.7223 0.1084 Uiso 1.00 calc . . .
H3 H 0.1009 0.1988 0.8329 0.1016 Uiso 1.00 calc . . .
H4 H 0.1200 0.2599 0.7607 0.1016 Uiso 1.00 calc . . .
H5 H 0.4489 0.0468 0.4314 0.0830 Uiso 1.00 calc . . .
H6 H 0.4485 0.0163 0.5689 0.0806 Uiso 1.00 calc . . .
H7 H 0.4683 -0.2467 0.3320 0.1604 Uiso 0.50 calc P . .
H8 H 0.4754 -0.2737 0.4654 0.1158 Uiso 0.50 calc P . .
H9 H 0.1330 -0.3100 0.7957 0.0750 Uiso 0.50 calc P . .
H10 H 0.1420 -0.3766 0.7161 0.0750 Uiso 0.50 calc P . .
H11 H 0.0847 -0.2378 0.7004 0.0749 Uiso 0.50 calc P . .
H12 H 0.1148 -0.1290 0.7092 0.0749 Uiso 0.50 calc P . .

loop_
_atom_site_aniso_label
_atom_site_aniso_U_11
_atom_site_aniso_U_22
_atom_site_aniso_U_33
_atom_site_aniso_U_12
_atom_site_aniso_U_13
_atom_site_aniso_U_23
Cu1 0.0373(7) 0.075(1) 0.0456(8) 0.0000 0.0058(6) 0.0000
Cl1 0.061(1) 0.114(2) 0.066(1) -0.031(1) 0.011(1) 0.000(2)
Cl2 0.068(2) 0.131(2) 0.064(1) 0.021(2) -0.009(1) -0.036(2)
S1 0.043(1) 0.086(2) 0.084(2) 0.007(1) 0.002(1) 0.000(2)
S2 0.068(1) 0.100(2) 0.056(1) 0.022(2) 0.009(1) 0.000(1)
S3 0.047(1) 0.057(1) 0.060(1) 0.007(1) -0.0040(10) 0.008(1)
S4 0.050(1) 0.052(1) 0.056(1) 0.002(1) -0.0030(10) -0.004(1)
S5 0.051(1) 0.055(1) 0.054(1) -0.002(1) -0.0067(10) 0.008(1)
S6 0.045(1) 0.059(1) 0.042(1) 0.001(1) 0.0009(9) -0.007(1)
S7 0.071(1) 0.068(2) 0.042(1) -0.004(1) -0.001(1) 0.009(1)
S8 0.058(1) 0.066(2) 0.048(1) -0.001(1) 0.009(1) 0.010(1)
S9 0.048(1) 0.092(2) 0.044(1) 0.002(1) 0.0014(10) 0.005(1)
S21 0.073(1) 0.058(1) 0.038(1) -0.003(1) 0.002(1) 0.006(1)
S22 0.075(2) 0.052(1) 0.054(1) -0.008(1) -0.012(1) 0.005(1)
S23 0.075(2) 0.070(2) 0.041(1) 0.004(1) 0.000(1) 0.003(1)
S26 0.072(3) 0.097(4) 0.043(2) 0.005(3) -0.003(2) -0.006(3)

loop_
_atom_type_symbol
_atom_type_description
_atom_type_scat_dispersion_real
_atom_type_scat_dispersion_imag
_atom_type_scat_source
C C 0.003 0.002 'International Tables Vol C Tables 4.2.6.8 and 6.1.1.1'
H H 0.0000 0.0000 'International Tables Vol C Table 6.1.1.2'
S S 0.125 0.123 'International Tables Vol C Tables 4.2.6.8 and 6.1.1.1'
Cu Cu 0.320 1.265 'International Tables Vol C Tables 4.2.6.8 and 6.1.1.1'
Cl Cl 0.148 0.159 'International Tables Vol C Tables 4.2.6.8 and 6.1.1.1'

loop_
_geom_angle_atom_site_label_1
_geom_angle_atom_site_label_2
_geom_angle_atom_site_label_3
_geom_angle
_geom_angle_site_symmetry_1
_geom_angle_site_symmetry_2
_geom_angle_site_symmetry_3
_geom_angle_publ_flag
CL1 CU1 CL1 131.4(2) 1_555 1_555 2_556 yes
CL1 CU1 CL2 102.72(9) 1_555 1_555 1_555 yes
CL1 CU1 CL2 99.42(9) 1_555 1_555 2_556 yes
CL1 CU1 CL2 99.42(9) 2_556 1_555 1_555 yes
CL1 CU1 CL2 102.72(9) 2_556 1_555 2_556 yes
CL2 CU1 CL2 124.4(2) 1_555 1_555 2_556 yes
C1 S1 C3 103.5(4) 1_555 1_555 1_555 yes
C2 S2 C4 98.4(4) 1_555 1_555 1_555 yes
C3 S3 C5 94.6(3) 1_555 1_555 1_555 yes
C4 S4 C5 95.1(4) 1_555 1_555 1_555 yes
C6 S5 C7 99.2(3) 1_555 1_555 1_555 yes
C6 S6 C8 96.5(3) 1_555 1_555 1_555 yes
C9 S8 C10 95.9(4) 1_555 1_555 1_555 yes
C9 S9 C11 94.6(4) 1_555 1_555 1_555 yes
C21 S21 C23 96.9(4) 1_555 1_555 1_555 yes
C21 S22 C22 96.2(4) 1_555 1_555 1_555 yes
C23 S23 C26 99.0(6) 1_555 1_555 1_555 yes
C24 S24 C25 82(2) 1_555 1_555 7_546 yes
C24 S24 C26 104.3(6) 1_555 1_555 7_546 yes
C24 S24 C28 88.5(9) 1_555 1_555 1_555 yes
C24 S24 H11 131.6(5) 1_555 1_555 7_546 no
C24 S24 H12 93.3(3) 1_555 1_555 7_546 no
C25 S24 C26 71(2) 7_546 1_555 7_546 yes
C25 S24 C28 129(2) 7_546 1_555 1_555 yes
C25 S24 H11 115(2) 7_546 1_555 7_546 no
C25 S24 H12 23(2) 7_546 1_555 7_546 no
C26 S24 C28 157(1) 7_546 1_555 1_555 yes
C26 S24 H11 123.9(8) 7_546 1_555 7_546 no
C26 S24 H12 88.9(6) 7_546 1_555 7_546 no
C28 S24 H11 44.8(9) 1_555 1_555 7_546 no
C28 S24 H12 109.3(9) 1_555 1_555 7_546 no
H11 S24 H12 92.1(5) 7_546 1_555 7_546 no
S24 S25 S26 120.7(3) 7_546 1_555 7_546 yes
S24 S25 C22 111.0(4) 7_546 1_555 1_555 yes
S24 S25 C25 14.0(6) 7_546 1_555 1_555 yes
S26 S25 C22 128.2(4) 7_546 1_555 1_555 yes
S26 S25 C25 127.8(7) 7_546 1_555 1_555 yes
C22 S25 C25 102.1(7) 1_555 1_555 1_555 yes
C24 S26 C27 98.5(7) 1_555 1_555 1_555 yes
S30 S27 C29 50.9320(4) 1_555 1_555 1_555 yes
S30 S28 C29 44.297(1) 1_555 1_555 1_555 yes
S29 S29 C30 124.740(2) 3_556 1_555 1_555 yes
S27 S30 S28 84.7707(9) 1_555 1_555 1_555 yes
S27 S30 C29 45.150(1) 1_555 1_555 1_555 yes
S27 S30 C30 104.728(1) 1_555 1_555 1_555 yes
S28 S30 C29 39.6212(3) 1_555 1_555 1_555 yes
S28 S30 C30 66.301(6) 1_555 1_555 1_555 yes
C29 S30 C30 82.915(3) 1_555 1_555 1_555 yes
S1 C1 C2 116.3(8) 1_555 1_555 1_555 yes
S1 C1 H1 107.9(8) 1_555 1_555 1_555 no
S1 C1 H2 107.2(8) 1_555 1_555 1_555 no
C2 C1 H1 108.6(9) 1_555 1_555 1_555 no
C2 C1 H2 106.8(9) 1_555 1_555 1_555 no
H1 C1 H2 109(1) 1_555 1_555 1_555 no
S2 C2 C1 112.2(7) 1_555 1_555 1_555 yes
S2 C2 H3 108.1(8) 1_555 1_555 1_555 no
S2 C2 H4 108.6(8) 1_555 1_555 1_555 no
C1 C2 H3 107.9(9) 1_555 1_555 1_555 no
C1 C2 H4 109.2(9) 1_555 1_555 1_555 no
H3 C2 H4 110(1) 1_555 1_555 1_555 no
S1 C3 S3 114.7(4) 1_555 1_555 1_555 yes
S1 C3 C4 129.3(6) 1_555 1_555 1_555 yes
S3 C3 C4 115.9(6) 1_555 1_555 1_555 yes
S2 C4 S4 116.8(4) 1_555 1_555 1_555 yes
S2 C4 C3 124.8(6) 1_555 1_555 1_555 yes
S4 C4 C3 118.0(6) 1_555 1_555 1_555 yes
S3 C5 S4 116.1(4) 1_555 1_555 1_555 yes
S3 C5 C6 119.4(5) 1_555 1_555 1_555 yes
S4 C5 C6 124.4(5) 1_555 1_555 1_555 yes
S5 C6 S6 114.7(4) 1_555 1_555 1_555 yes
S5 C6 C5 124.0(5) 1_555 1_555 1_555 yes
S6 C6 C5 121.3(5) 1_555 1_555 1_555 yes
S5 C7 S7 119.6(4) 1_555 1_555 1_555 yes
S5 C7 C8 111.6(5) 1_555 1_555 1_555 yes
S7 C7 C8 128.8(5) 1_555 1_555 1_555 yes
S6 C8 C7 118.1(5) 1_555 1_555 1_555 yes
S6 C8 C9 118.5(5) 1_555 1_555 1_555 yes
C7 C8 C9 123.4(7) 1_555 1_555 1_555 yes
S8 C9 S9 114.7(4) 1_555 1_555 1_555 yes
S8 C9 C8 126.5(5) 1_555 1_555 1_555 yes
S9 C9 C8 118.8(6) 1_555 1_555 1_555 yes
S8 C10 C11 116.5(7) 1_555 1_555 1_555 yes
S8 C10 H5 121.5(7) 1_555 1_555 1_555 no
C11 C10 H5 121.9(9) 1_555 1_555 1_555 no
S9 C11 C10 118.3(7) 1_555 1_555 1_555 yes
S9 C11 H6 120.5(7) 1_555 1_555 1_555 no
C10 C11 H6 121.1(9) 1_555 1_555 1_555 no
S21 C21 S22 114.2(5) 1_555 1_555 1_555 yes
S21 C21 C21 122.5(8) 1_555 1_555 7_546 yes
S22 C21 C21 123.2(8) 1_555 1_555 7_546 yes
S22 C22 S25 111.9(4) 1_555 1_555 1_555 yes
S22 C22 C23 114.5(6) 1_555 1_555 1_555 yes
S25 C22 C23 133.5(7) 1_555 1_555 1_555 yes
S21 C23 S23 117.7(5) 1_555 1_555 1_555 yes
S21 C23 C22 118.0(7) 1_555 1_555 1_555 yes
S23 C23 C22 124.3(7) 1_555 1_555 1_555 yes
S24 C24 S26 120.7(2) 1_555 1_555 1_555 yes
S24 C24 C22 111.0(3) 1_555 1_555 7_546 yes
S26 C24 C22 128.2(3) 1_555 1_555 7_546 yes
S24 C25 S25 83(2) 7_546 1_555 1_555 yes
S24 C25 C26 93(2) 7_546 1_555 1_555 yes
S24 C25 H11 39(1) 7_546 1_555 1_555 no
S24 C25 H12 145(3) 7_546 1_555 1_555 no
S25 C25 C26 108(1) 1_555 1_555 1_555 yes
S25 C25 H11 110(1) 1_555 1_555 1_555 no
S25 C25 H12 110(1) 1_555 1_555 1_555 no
C26 C25 H11 110(1) 1_555 1_555 1_555 no
C26 C25 H12 111(1) 1_555 1_555 1_555 no
H11 C25 H12 106(1) 1_555 1_555 1_555 no
S23 C26 S24 128(1) 1_555 1_555 7_546 yes
S23 C26 C25 114(1) 1_555 1_555 1_555 yes
S23 C26 H9 109(1) 1_555 1_555 1_555 no
S23 C26 H10 107(1) 1_555 1_555 1_555 no
S24 C26 C25 15.8(7) 7_546 1_555 1_555 yes
S24 C26 H9 104(1) 7_546 1_555 1_555 no
S24 C26 H10 92(1) 7_546 1_555 1_555 no
C25 C26 H9 107(1) 1_555 1_555 1_555 no
C25 C26 H10 104(1) 1_555 1_555 1_555 no
H9 C26 H10 112(1) 1_555 1_555 1_555 no
S26 C27 C28 109(1) 1_555 1_555 1_555 yes
S26 C27 H8 125(1) 1_555 1_555 1_555 no
C28 C27 H8 125(2) 1_555 1_555 1_555 no
S24 C28 C27 122(1) 1_555 1_555 1_555 yes
S24 C28 H7 130(1) 1_555 1_555 1_555 no
S24 C28 H11 22.9(5) 1_555 1_555 7_546 no
C27 C28 H7 106(1) 1_555 1_555 1_555 no
C27 C28 H11 144(2) 1_555 1_555 7_546 no
H7 C28 H11 108(1) 1_555 1_555 7_546 no
S27 C29 S28 180.0 1_555 1_555 1_555 yes
S27 C29 S30 83.919(2) 1_555 1_555 1_555 yes
S28 C29 S30 96.081(2) 1_555 1_555 1_555 yes
S29 C30 S30 180.0000(1) 1_555 1_555 1_555 yes

loop_
_geom_bond_atom_site_label_1
_geom_bond_atom_site_label_2
_geom_bond_distance
_geom_bond_site_symmetry_1
_geom_bond_site_symmetry_2
_geom_bond_publ_flag
CU1 CL1 2.233(2) 1_555 1_555 yes
CU1 CL1 2.233(2) 1_555 2_556 yes
CU1 CL2 2.242(3) 1_555 1_555 yes
CU1 CL2 2.242(3) 1_555 2_556 yes
S1 C1 1.79(1) 1_555 1_555 yes
S1 C3 1.738(7) 1_555 1_555 yes
S2 C2 1.80(1) 1_555 1_555 yes
S2 C4 1.753(8) 1_555 1_555 yes
S3 C3 1.741(8) 1_555 1_555 yes
S3 C5 1.752(7) 1_555 1_555 yes
S4 C4 1.731(8) 1_555 1_555 yes
S4 C5 1.696(7) 1_555 1_555 yes
S5 C6 1.730(7) 1_555 1_555 yes
S5 C7 1.777(7) 1_555 1_555 yes
S6 C6 1.739(7) 1_555 1_555 yes
S6 C8 1.758(8) 1_555 1_555 yes
S7 C7 1.622(7) 1_555 1_555 yes
S8 C9 1.709(8) 1_555 1_555 yes
S8 C10 1.724(9) 1_555 1_555 yes
S9 C9 1.725(7) 1_555 1_555 yes
S9 C11 1.728(9) 1_555 1_555 yes
S21 C21 1.746(8) 1_555 1_555 yes
S21 C23 1.703(9) 1_555 1_555 yes
S22 C21 1.732(8) 1_555 1_555 yes
S22 C22 1.779(8) 1_555 1_555 yes
S23 C23 1.737(9) 1_555 1_555 yes
S23 C26 1.67(2) 1_555 1_555 yes
S24 C24 1.858(5) 1_555 1_555 yes
S24 C25 0.45(2) 1_555 7_546 yes
S24 C26 1.66(2) 1_555 7_546 yes
S24 C28 1.63(2) 1_555 1_555 yes
S24 H11 0.686 1_555 7_546 no
S24 H12 1.367 1_555 7_546 no
S25 S26 1.437(6) 1_555 7_546 yes
S25 C22 1.589(8) 1_555 1_555 yes
S25 C25 1.85(2) 1_555 1_555 yes
S26 C24 1.437(4) 1_555 1_555 yes
S26 C27 1.77(2) 1_555 1_555 yes
S27 S30 2.174 1_555 1_555 yes
S27 C29 1.550 1_555 1_555 yes
S28 S30 2.4169(1) 1_555 1_555 yes
S28 C29 1.550 1_555 1_555 yes
S29 S29 1.071 1_555 3_556 yes
S29 C30 1.5500(1) 1_555 1_555 yes
S30 C29 1.697 1_555 1_555 yes
S30 C30 1.5500(1) 1_555 1_555 yes
C1 C2 1.51(1) 1_555 1_555 yes
C1 H1 0.941 1_555 1_555 no
C1 H2 0.954 1_555 1_555 no
C2 H3 0.948 1_555 1_555 no
C2 H4 0.936 1_555 1_555 no
C3 C4 1.350(10) 1_555 1_555 yes
C5 C6 1.38(1) 1_555 1_555 yes
C7 C8 1.437(9) 1_555 1_555 yes
C8 C9 1.38(1) 1_555 1_555 yes
C10 C11 1.30(1) 1_555 1_555 yes
C10 H5 0.943 1_555 1_555 no
C11 H6 0.946 1_555 1_555 no
C21 C21 1.33(2) 1_555 7_546 yes
C22 C23 1.38(1) 1_555 1_555 yes
C25 C26 1.58(2) 1_555 1_555 yes
C25 H11 0.970 1_555 1_555 no
C25 H12 0.969 1_555 1_555 no
C26 H9 0.916 1_555 1_555 no
C26 H10 0.947 1_555 1_555 no
C27 C28 1.39(3) 1_555 1_555 yes
C27 H8 0.890 1_555 1_555 no
C28 H7 1.010 1_555 1_555 no
C28 H11 1.243 1_555 7_546 no
